data_4107092
loop_
_publ_author_name
'Feng Cai'
'Xiaotao Pu'
'Xiangbing Qi'
'Vincent Lynch'
'Akella Radha'
'Joseph M. Ready'

_publ_section_title
;
 Chiral Allene-Containing Phosphines in Asymmetric Catalysis
;
_journal_name_full 'Journal of the American Chemical Society'
_journal_page_first 18066
_journal_page_last 18069
_journal_paper_doi 10.1021/ja207748r
_journal_volume 133
_journal_year 2011
_chemical_absolute_configuration ad
_chemical_formula_moiety 'C52 H32 F24 P2, C5 H7 O2, Rh1, 2 C5 H12'
_chemical_formula_sum 'C67 H63 F24 O2 P2 Rh'
_chemical_formula_weight 1521.02
_chemical_name_systematic
;
 ?
;
_space_group_IT_number 4
_symmetry_cell_setting monoclinic
_symmetry_space_group_name_Hall 'P 2yb'
_symmetry_space_group_name_H-M 'P 1 21 1'
_atom_sites_solution_hydrogens geom
_atom_sites_solution_primary direct
_atom_sites_solution_secondary difmap
_audit_creation_method SHELXL-97
_cell_angle_alpha 90.00
_cell_angle_beta 102.10(4)
_cell_angle_gamma 90.00
_cell_formula_units_Z 2
_cell_length_a 14.586(2)
_cell_length_b 14.058(2)
_cell_length_c 16.988(2)
_cell_measurement_reflns_used 83237
_cell_measurement_temperature 100(2)
_cell_measurement_theta_max 25.0
_cell_measurement_theta_min 2.0
_cell_volume 3406.0(9)
_computing_cell_refinement 'CrystalClear (Rigaku Inc., 2008)'
_computing_data_collection 'CrystalClear (Rigaku Inc., 2008)'
_computing_data_reduction 'CrystalClear (Rigaku Inc., 2008)'
_computing_molecular_graphics 'XP SHELXTL/PC, Siemens Analytical'
_computing_structure_refinement 'XL SHELXTL/PC, Siemens Analytical'
_computing_structure_solution
;
SIR97 - Altomare A., Burla M.C., Camalli M., Cascarano G.L., Giacovazzo C., 
Guagliardi A., Moliterni A.G.G., Polidori G.,Spagna R.
;
_diffrn_ambient_temperature 100(2)
_diffrn_measured_fraction_theta_full 0.998
_diffrn_measured_fraction_theta_max 0.998
_diffrn_measurement_device_type 'Rigaku AFC-12 with Saturn 724+ CCD'
_diffrn_measurement_method \w-scans
_diffrn_radiation_monochromator graphite
_diffrn_radiation_source 'fine-focus sealed tube'
_diffrn_radiation_type MoK\a
_diffrn_radiation_wavelength 0.71073
_diffrn_reflns_av_R_equivalents 0.1151
_diffrn_reflns_av_sigmaI/netI 0.0824
_diffrn_reflns_limit_h_max 17
_diffrn_reflns_limit_h_min -17
_diffrn_reflns_limit_k_max 16
_diffrn_reflns_limit_k_min -16
_diffrn_reflns_limit_l_max 20
_diffrn_reflns_limit_l_min -20
_diffrn_reflns_number 83237
_diffrn_reflns_theta_full 25.00
_diffrn_reflns_theta_max 25.00
_diffrn_reflns_theta_min 3.09
_exptl_absorpt_coefficient_mu 0.406
_exptl_absorpt_correction_T_max 1.00
_exptl_absorpt_correction_T_min 0.727
_exptl_absorpt_correction_type multi-scan
_exptl_absorpt_process_details
;
Abscor. T. Higashi (2001).  The Rigaku Corporation, Tokyo, Japan.
;
_exptl_crystal_colour orange
_exptl_crystal_density_diffrn 1.483
_exptl_crystal_description needles
_exptl_crystal_F_000 1544
_exptl_crystal_size_max 0.24
_exptl_crystal_size_mid 0.04
_exptl_crystal_size_min 0.03
_refine_diff_density_max 0.917
_refine_diff_density_min -0.715
_refine_diff_density_rms 0.096
_refine_ls_abs_structure_details 'Flack H D (1983), Acta Cryst. A39, 876-881'
_refine_ls_abs_structure_Flack 0.02(3)
_refine_ls_extinction_method none
_refine_ls_goodness_of_fit_ref 1.201
_refine_ls_hydrogen_treatment constr
_refine_ls_matrix_type full
_refine_ls_number_parameters 880
_refine_ls_number_reflns 11954
_refine_ls_number_restraints 155
_refine_ls_restrained_S_all 1.202
_refine_ls_R_factor_all 0.0877
_refine_ls_R_factor_gt 0.0716
_refine_ls_shift/su_max 0.001
_refine_ls_shift/su_mean 0.000
_refine_ls_structure_factor_coef Fsqd
_refine_ls_weighting_details 'calc w=1/[\s^2^(Fo^2^)+(0.0491P)^2^+4.9852P] where P=(Fo^2^+2Fc^2^)/3'
_refine_ls_weighting_scheme calc
_refine_ls_wR_factor_gt 0.1397
_refine_ls_wR_factor_ref 0.1463
_reflns_number_gt 10101
_reflns_number_total 11954
_reflns_threshold_expression >2sigma(I)
_cod_data_source_file ja207748r_si_003.cif
_cod_data_source_block shelxl
_cod_original_cell_volume 3405.9(8)
_cod_database_code 4107092

loop_
_symmetry_equiv_pos_as_xyz
'x, y, z'
'-x, y+1/2, -z'

loop_
_atom_site_label
_atom_site_type_symbol
_atom_site_fract_x
_atom_site_fract_y
_atom_site_fract_z
_atom_site_U_iso_or_equiv
_atom_site_adp_type
_atom_site_occupancy
_atom_site_symmetry_multiplicity
_atom_site_calc_flag
_atom_site_refinement_flags
_atom_site_disorder_assembly
_atom_site_disorder_group
Rh1 Rh 0.68581(3) 0.23177(4) 0.64625(3) 0.02176(13) Uani 1 1 d . . .
P1 P 0.72036(13) 0.36381(13) 0.73195(11) 0.0224(4) Uani 1 1 d . . .
P2 P 0.66917(12) 0.07178(12) 0.63509(11) 0.0230(4) Uani 1 1 d . . .
F1 F 0.8946(3) 0.4779(4) 0.4993(3) 0.0459(12) Uani 1 1 d . . .
F2 F 1.0193(3) 0.4124(3) 0.5675(3) 0.0462(12) Uani 1 1 d . . .
F3 F 1.0158(3) 0.5639(3) 0.5520(3) 0.0480(12) Uani 1 1 d . . .
F4 F 1.0257(4) 0.7033(4) 0.8118(4) 0.094(2) Uani 1 1 d . . .
F5 F 0.9806(5) 0.6223(4) 0.9008(3) 0.083(2) Uani 1 1 d . . .
F6 F 0.8851(4) 0.7152(4) 0.8294(4) 0.084(2) Uani 1 1 d . . .
F7 F 0.6128(3) 0.7327(4) 0.6413(3) 0.0616(13) Uani 1 1 d . . .
F8 F 0.4963(4) 0.6544(4) 0.5782(3) 0.0502(12) Uani 1 1 d . . .
F9 F 0.4778(3) 0.7501(3) 0.6705(3) 0.0506(13) Uani 1 1 d . . .
F10 F 0.5060(4) 0.6301(3) 0.9407(3) 0.0701(18) Uani 1 1 d . . .
F11 F 0.4293(3) 0.5009(4) 0.9048(3) 0.0530(13) Uani 1 1 d . . .
F12 F 0.5699(4) 0.4959(4) 0.9774(3) 0.0490(13) Uani 1 1 d . . .
F13 F 0.6548(3) -0.2362(3) 0.8948(3) 0.0559(14) Uani 1 1 d . . .
F14 F 0.6207(4) -0.1111(4) 0.9559(3) 0.0611(15) Uani 1 1 d . . .
F15 F 0.5351(3) -0.1507(3) 0.8417(3) 0.0478(13) Uani 1 1 d . . .
F16 F 0.9893(6) -0.0976(6) 0.8750(7) 0.080(5) Uani 0.59 1 d PDU A 1
F17 F 0.9562(6) -0.0002(8) 0.9615(4) 0.066(4) Uani 0.59 1 d PDU A 1
F18 F 0.9870(6) 0.0524(6) 0.8519(6) 0.050(3) Uani 0.59 1 d PDU A 1
F16A F 0.9941(7) -0.0744(9) 0.8429(9) 0.079(6) Uani 0.41 1 d PDU A 2
F17A F 0.9624(8) -0.0458(12) 0.9580(5) 0.077(6) Uani 0.41 1 d PDU A 2
F18A F 0.9781(7) 0.0692(6) 0.8788(8) 0.043(4) Uani 0.41 1 d PDU A 2
F19 F 0.9302(4) -0.2220(4) 0.5922(4) 0.0676(16) Uani 1 1 d . . .
F20 F 0.8513(4) -0.2901(4) 0.4878(3) 0.0694(16) Uani 1 1 d . . .
F21 F 0.7998(4) -0.2884(3) 0.5966(4) 0.0662(16) Uani 1 1 d . . .
F22 F 0.7016(6) -0.0541(4) 0.2870(3) 0.092(2) Uani 1 1 d . . .
F23 F 0.8087(3) 0.0466(4) 0.3277(3) 0.0564(14) Uani 1 1 d . . .
F24 F 0.6665(4) 0.0830(5) 0.3230(3) 0.0694(17) Uani 1 1 d . . .
O1 O 0.7193(3) 0.2668(3) 0.5261(3) 0.0266(11) Uani 1 1 d . . .
O2 O 0.8393(3) 0.2134(3) 0.6797(3) 0.0294(12) Uani 1 1 d . . .
C1 C 0.7577(5) 0.2990(5) 0.8283(4) 0.0261(17) Uani 1 1 d . . .
C2 C 0.6928(4) 0.2335(6) 0.8499(3) 0.0220(13) Uani 1 1 d . . .
C3 C 0.7243(5) 0.1785(5) 0.9189(4) 0.0350(19) Uani 1 1 d . . .
H3 H 0.6825 0.1342 0.9348 0.042 Uiso 1 1 calc R . .
C4 C 0.8161(6) 0.1864(6) 0.9655(5) 0.039(2) Uani 1 1 d . . .
H4 H 0.8360 0.1481 1.0120 0.047 Uiso 1 1 calc R . .
C5 C 0.8759(5) 0.2504(6) 0.9425(5) 0.039(2) Uani 1 1 d . . .
H5 H 0.9379 0.2565 0.9734 0.046 Uiso 1 1 calc R . .
C6 C 0.8473(5) 0.3067(6) 0.8745(5) 0.036(2) Uani 1 1 d . . .
H6 H 0.8899 0.3510 0.8596 0.044 Uiso 1 1 calc R . .
C7 C 0.5969(4) 0.2255(6) 0.7981(4) 0.0255(14) Uani 1 1 d U . .
C8 C 0.5076(5) 0.2119(5) 0.8338(4) 0.0272(18) Uani 1 1 d . . .
C9 C 0.4212(5) 0.2538(5) 0.7781(4) 0.034(2) Uani 1 1 d . . .
H9A H 0.4084 0.2189 0.7271 0.051 Uiso 1 1 calc R . .
H9B H 0.4326 0.3209 0.7679 0.051 Uiso 1 1 calc R . .
H9C H 0.3671 0.2486 0.8037 0.051 Uiso 1 1 calc R . .
C10 C 0.5175(5) 0.2598(5) 0.9172(4) 0.0349(19) Uani 1 1 d . . .
H10A H 0.4594 0.2512 0.9366 0.052 Uiso 1 1 calc R . .
H10B H 0.5298 0.3278 0.9124 0.052 Uiso 1 1 calc R . .
H10C H 0.5697 0.2306 0.9553 0.052 Uiso 1 1 calc R . .
C11 C 0.4875(6) 0.1035(5) 0.8427(5) 0.0339(19) Uani 1 1 d . . .
H11A H 0.4295 0.0957 0.8625 0.051 Uiso 1 1 calc R . .
H11B H 0.5398 0.0745 0.8809 0.051 Uiso 1 1 calc R . .
H11C H 0.4808 0.0723 0.7902 0.051 Uiso 1 1 calc R . .
C12 C 0.5933(4) 0.2254(5) 0.7177(3) 0.0196(12) Uani 1 1 d U . .
C13 C 0.5376(4) 0.2286(6) 0.6368(3) 0.0213(12) Uani 1 1 d U . .
C14 C 0.4853(6) 0.3186(6) 0.6029(5) 0.030(2) Uani 1 1 d . . .
H14A H 0.4761 0.3184 0.5441 0.045 Uiso 1 1 calc R . .
H14B H 0.5221 0.3746 0.6246 0.045 Uiso 1 1 calc R . .
H14C H 0.4242 0.3206 0.6182 0.045 Uiso 1 1 calc R . .
C15 C 0.4908(5) 0.1370(5) 0.6034(4) 0.0233(17) Uani 1 1 d . . .
C16 C 0.5422(5) 0.0522(5) 0.6055(4) 0.0258(16) Uani 1 1 d . . .
C17 C 0.5011(5) -0.0352(5) 0.5779(4) 0.0270(17) Uani 1 1 d . . .
H17 H 0.5383 -0.0910 0.5800 0.032 Uiso 1 1 calc R . .
C18 C 0.4054(5) -0.0387(5) 0.5475(4) 0.0261(16) Uani 1 1 d . . .
H18 H 0.3756 -0.0972 0.5297 0.031 Uiso 1 1 calc R . .
C19 C 0.3530(5) 0.0457(5) 0.5435(4) 0.0316(18) Uani 1 1 d . . .
H19 H 0.2877 0.0439 0.5208 0.038 Uiso 1 1 calc R . .
C20 C 0.3933(5) 0.1304(5) 0.5715(4) 0.0277(17) Uani 1 1 d . . .
H20 H 0.3552 0.1855 0.5694 0.033 Uiso 1 1 calc R . .
C21 C 0.8195(5) 0.4423(5) 0.7221(4) 0.0235(16) Uani 1 1 d . . .
C22 C 0.8559(5) 0.4356(5) 0.6537(4) 0.0268(16) Uani 1 1 d . . .
H22 H 0.8331 0.3879 0.6149 0.032 Uiso 1 1 calc R . .
C23 C 0.9253(5) 0.4973(5) 0.6407(4) 0.0281(17) Uani 1 1 d . . .
C24 C 0.9602(5) 0.5690(5) 0.6971(5) 0.0331(18) Uani 1 1 d . . .
H24 H 1.0083 0.6110 0.6888 0.040 Uiso 1 1 calc R . .
C25 C 0.9220(5) 0.5760(5) 0.7654(5) 0.0316(17) Uani 1 1 d . . .
C26 C 0.8530(5) 0.5146(5) 0.7782(4) 0.0283(17) Uani 1 1 d . . .
H26 H 0.8279 0.5210 0.8252 0.034 Uiso 1 1 calc R . .
C27 C 0.9634(5) 0.4884(5) 0.5666(5) 0.0338(19) Uani 1 1 d . . .
C28 C 0.9534(6) 0.6550(6) 0.8258(5) 0.043(2) Uani 1 1 d . . .
C29 C 0.6421(5) 0.4573(5) 0.7531(4) 0.0222(16) Uani 1 1 d . . .
C30 C 0.6162(5) 0.5309(5) 0.6957(4) 0.0208(15) Uani 1 1 d . . .
H30 H 0.6370 0.5289 0.6463 0.025 Uiso 1 1 calc R . .
C31 C 0.5602(5) 0.6067(5) 0.7114(4) 0.0259(16) Uani 1 1 d . . .
C32 C 0.5278(5) 0.6096(5) 0.7831(5) 0.0298(17) Uani 1 1 d . . .
H32 H 0.4889 0.6606 0.7929 0.036 Uiso 1 1 calc R . .
C33 C 0.5519(5) 0.5384(5) 0.8399(4) 0.0276(17) Uani 1 1 d . . .
C34 C 0.6122(5) 0.4622(5) 0.8265(4) 0.0244(16) Uani 1 1 d . . .
H34 H 0.6318 0.4155 0.8669 0.029 Uiso 1 1 calc R . .
C35 C 0.5367(5) 0.6854(5) 0.6508(4) 0.0290(17) Uani 1 1 d . . .
C36 C 0.5153(6) 0.5416(5) 0.9155(5) 0.0354(19) Uani 1 1 d . . .
C37 C 0.7121(5) 0.0109(5) 0.7313(4) 0.0267(17) Uani 1 1 d . . .
C38 C 0.6515(5) -0.0443(5) 0.7674(4) 0.0216(16) Uani 1 1 d . . .
H38 H 0.5875 -0.0520 0.7416 0.026 Uiso 1 1 calc R . .
C39 C 0.6868(5) -0.0877(5) 0.8417(4) 0.0252(16) Uani 1 1 d . . .
C40 C 0.7797(6) -0.0786(5) 0.8791(5) 0.0340(18) Uani 1 1 d . . .
H40 H 0.8029 -0.1092 0.9292 0.041 Uiso 1 1 calc R . .
C41 C 0.8402(5) -0.0236(5) 0.8429(4) 0.0337(19) Uani 1 1 d D A .
C42 C 0.8055(5) 0.0211(5) 0.7694(4) 0.0267(16) Uani 1 1 d . . .
H42 H 0.8461 0.0588 0.7452 0.032 Uiso 1 1 calc R . .
C43 C 0.6241(6) -0.1453(5) 0.8834(5) 0.0376(19) Uani 1 1 d . . .
C44 C 0.9412(6) -0.0180(4) 0.8810(4) 0.041(2) Uani 1 1 d D . .
C45 C 0.7173(5) -0.0015(5) 0.5642(4) 0.0249(16) Uani 1 1 d . . .
C46 C 0.7615(5) -0.0888(5) 0.5832(5) 0.0300(17) Uani 1 1 d . . .
H46 H 0.7696 -0.1121 0.6368 0.036 Uiso 1 1 calc R . .
C47 C 0.7945(5) -0.1437(5) 0.5253(5) 0.0307(17) Uani 1 1 d . . .
C48 C 0.7813(5) -0.1105(5) 0.4467(5) 0.0309(18) Uani 1 1 d . . .
H48 H 0.8021 -0.1472 0.4069 0.037 Uiso 1 1 calc R . .
C49 C 0.7371(5) -0.0224(5) 0.4264(4) 0.0257(16) Uani 1 1 d . . .
C50 C 0.7071(5) 0.0311(5) 0.4839(4) 0.0272(16) Uani 1 1 d . . .
H50 H 0.6788 0.0913 0.4695 0.033 Uiso 1 1 calc R . .
C51 C 0.8427(6) -0.2351(6) 0.5502(5) 0.042(2) Uani 1 1 d . . .
C52 C 0.7276(6) 0.0124(6) 0.3418(5) 0.0366(19) Uani 1 1 d . . .
C53 C 0.7944(5) 0.2525(4) 0.5022(4) 0.0295(18) Uani 1 1 d . . .
C54 C 0.8817(5) 0.2209(6) 0.5513(4) 0.0356(18) Uani 1 1 d . . .
H54 H 0.9319 0.2086 0.5250 0.043 Uiso 1 1 calc R . .
C55 C 0.8987(5) 0.2068(5) 0.6341(5) 0.036(2) Uani 1 1 d . . .
C56 C 0.7918(6) 0.2765(6) 0.4141(5) 0.044(2) Uani 1 1 d . . .
H56A H 0.7319 0.2556 0.3810 0.066 Uiso 1 1 calc R . .
H56B H 0.8433 0.2439 0.3965 0.066 Uiso 1 1 calc R . .
H56C H 0.7983 0.3453 0.4083 0.066 Uiso 1 1 calc R . .
C57 C 0.9980(5) 0.1801(7) 0.6763(6) 0.053(3) Uani 1 1 d . . .
H57A H 1.0191 0.2228 0.7221 0.080 Uiso 1 1 calc R . .
H57B H 1.0399 0.1860 0.6385 0.080 Uiso 1 1 calc R . .
H57C H 0.9987 0.1143 0.6956 0.080 Uiso 1 1 calc R . .
C58 C 0.1157(8) 0.4012(8) 0.8477(7) 0.082(4) Uani 1 1 d DU . .
H58A H 0.0581 0.3814 0.8105 0.123 Uiso 1 1 calc R . .
H58B H 0.1450 0.4533 0.8235 0.123 Uiso 1 1 calc R . .
H58C H 0.1006 0.4229 0.8983 0.123 Uiso 1 1 calc R . .
C59 C 0.1846(7) 0.3157(7) 0.8647(6) 0.065(3) Uani 1 1 d DU . .
H59A H 0.1889 0.2858 0.8128 0.078 Uiso 1 1 calc R . .
H59B H 0.2478 0.3398 0.8899 0.078 Uiso 1 1 calc R . .
C60 C 0.1578(6) 0.2452(7) 0.9158(5) 0.057(2) Uani 1 1 d DU . .
H60A H 0.0934 0.2237 0.8915 0.068 Uiso 1 1 calc R . .
H60B H 0.1558 0.2751 0.9682 0.068 Uiso 1 1 calc R . .
C61 C 0.2233(7) 0.1558(8) 0.9316(6) 0.071(3) Uani 1 1 d DU . .
H61A H 0.2174 0.1203 0.8805 0.085 Uiso 1 1 calc R . .
H61B H 0.2890 0.1779 0.9475 0.085 Uiso 1 1 calc R . .
C62 C 0.2051(8) 0.0906(9) 0.9928(6) 0.080(3) Uani 1 1 d DU . .
H62A H 0.2185 0.1223 1.0454 0.120 Uiso 1 1 calc R . .
H62B H 0.2452 0.0344 0.9947 0.120 Uiso 1 1 calc R . .
H62C H 0.1391 0.0711 0.9798 0.120 Uiso 1 1 calc R . .
C1E C 0.7787(10) 0.5247(11) 0.2842(9) 0.117(5) Uiso 1 1 d D . .
H1E1 H 0.7597 0.5828 0.2530 0.175 Uiso 1 1 calc R . .
H1E2 H 0.8359 0.5372 0.3247 0.175 Uiso 1 1 calc R . .
H1E3 H 0.7285 0.5049 0.3110 0.175 Uiso 1 1 calc R . .
C2E C 0.7976(16) 0.4442(17) 0.2266(15) 0.246(13) Uiso 1 1 d D . .
H2E1 H 0.8224 0.4730 0.1821 0.296 Uiso 1 1 calc R . .
H2E2 H 0.8464 0.4011 0.2565 0.296 Uiso 1 1 calc R . .
C3E C 0.7179(16) 0.3911(15) 0.1942(16) 0.255(13) Uiso 1 1 d D . .
H3E1 H 0.6679 0.4352 0.1679 0.306 Uiso 1 1 calc R . .
H3E2 H 0.6959 0.3592 0.2388 0.306 Uiso 1 1 calc R . .
C4E C 0.7319(16) 0.3137(13) 0.1313(11) 0.195(9) Uiso 1 1 d D . .
H4E1 H 0.6867 0.3259 0.0801 0.234 Uiso 1 1 calc R . .
H4E2 H 0.7958 0.3202 0.1207 0.234 Uiso 1 1 calc R . .
C5E C 0.7195(11) 0.2175(11) 0.1564(9) 0.128(5) Uiso 1 1 d D . .
H5E1 H 0.7796 0.1926 0.1861 0.192 Uiso 1 1 calc R . .
H5E2 H 0.6966 0.1778 0.1089 0.192 Uiso 1 1 calc R . .
H5E3 H 0.6738 0.2167 0.1913 0.192 Uiso 1 1 calc R . .

loop_
_atom_site_aniso_label
_atom_site_aniso_U_11
_atom_site_aniso_U_22
_atom_site_aniso_U_33
_atom_site_aniso_U_23
_atom_site_aniso_U_13
_atom_site_aniso_U_12
Rh1 0.0248(3) 0.0186(2) 0.0251(3) 0.0021(3) 0.0124(2) 0.0012(3)
P1 0.0259(10) 0.0205(9) 0.0236(10) -0.0011(7) 0.0111(8) 0.0006(8)
P2 0.0254(10) 0.0211(9) 0.0247(10) 0.0028(8) 0.0105(8) 0.0020(8)
F1 0.037(3) 0.062(3) 0.041(3) 0.003(2) 0.014(2) -0.002(2)
F2 0.043(3) 0.042(3) 0.064(3) 0.000(2) 0.037(2) 0.005(2)
F3 0.055(3) 0.042(3) 0.055(3) 0.008(2) 0.030(2) -0.016(2)
F4 0.087(4) 0.089(5) 0.121(5) -0.058(4) 0.055(4) -0.061(4)
F5 0.114(5) 0.074(5) 0.052(4) -0.017(3) -0.003(3) -0.024(4)
F6 0.068(4) 0.061(4) 0.121(5) -0.055(4) 0.015(3) -0.002(3)
F7 0.040(2) 0.047(3) 0.101(4) 0.035(4) 0.020(2) -0.007(3)
F8 0.079(4) 0.038(3) 0.032(3) 0.001(2) 0.008(2) 0.006(3)
F9 0.075(3) 0.035(3) 0.050(3) 0.010(2) 0.030(2) 0.025(3)
F10 0.139(5) 0.031(3) 0.061(3) -0.014(2) 0.069(4) 0.000(3)
F11 0.049(3) 0.064(3) 0.057(3) 0.007(3) 0.036(3) 0.000(3)
F12 0.067(3) 0.059(3) 0.025(2) 0.002(2) 0.020(2) 0.006(3)
F13 0.058(3) 0.035(3) 0.076(4) 0.021(2) 0.016(3) -0.012(2)
F14 0.084(4) 0.070(4) 0.037(3) -0.006(3) 0.031(3) -0.028(3)
F15 0.038(3) 0.055(3) 0.051(3) 0.018(3) 0.011(2) -0.010(2)
F16 0.048(6) 0.038(6) 0.142(11) -0.027(7) -0.008(6) 0.014(5)
F17 0.055(6) 0.087(9) 0.050(6) 0.002(5) -0.001(5) -0.004(6)
F18 0.045(6) 0.053(6) 0.048(7) 0.007(5) 0.001(4) -0.016(5)
F16A 0.034(7) 0.059(9) 0.139(13) -0.023(9) 0.009(8) 0.015(7)
F17A 0.044(8) 0.117(13) 0.054(8) 0.057(8) -0.026(7) -0.030(8)
F18A 0.033(7) 0.038(7) 0.051(9) -0.017(6) -0.005(6) 0.002(5)
F19 0.045(3) 0.040(3) 0.110(5) 0.003(3) -0.002(3) 0.012(2)
F20 0.083(4) 0.045(4) 0.082(4) -0.018(3) 0.021(3) 0.027(3)
F21 0.068(3) 0.031(4) 0.114(4) 0.023(3) 0.053(3) 0.018(2)
F22 0.169(7) 0.077(4) 0.035(3) -0.020(3) 0.030(4) -0.059(4)
F23 0.046(3) 0.078(4) 0.050(3) 0.022(3) 0.021(2) -0.001(3)
F24 0.061(3) 0.110(5) 0.042(3) 0.017(3) 0.023(3) 0.040(3)
O1 0.032(3) 0.019(2) 0.031(3) 0.007(2) 0.012(2) -0.004(2)
O2 0.033(3) 0.019(3) 0.041(3) -0.002(2) 0.019(2) 0.000(2)
C1 0.026(4) 0.026(4) 0.028(4) -0.003(3) 0.009(3) 0.000(3)
C2 0.030(3) 0.018(3) 0.019(3) -0.002(4) 0.008(3) -0.004(4)
C3 0.040(5) 0.036(5) 0.032(4) -0.003(3) 0.015(4) -0.006(4)
C4 0.041(5) 0.046(5) 0.031(4) 0.003(4) 0.011(4) -0.004(4)
C5 0.035(4) 0.040(6) 0.038(4) 0.002(4) 0.002(4) -0.001(4)
C6 0.022(4) 0.051(5) 0.034(5) 0.000(4) 0.002(4) 0.002(4)
C7 0.035(3) 0.018(3) 0.026(3) -0.001(4) 0.012(3) 0.002(4)
C8 0.030(4) 0.025(5) 0.031(4) 0.003(3) 0.017(3) -0.003(3)
C9 0.027(4) 0.037(5) 0.044(4) 0.002(3) 0.021(3) 0.001(3)
C10 0.046(5) 0.029(5) 0.038(4) 0.004(3) 0.028(4) -0.004(3)
C11 0.043(5) 0.019(4) 0.047(5) -0.001(3) 0.025(4) -0.004(3)
C12 0.027(3) 0.005(2) 0.027(3) -0.002(3) 0.007(2) -0.007(3)
C13 0.029(3) 0.015(3) 0.023(3) 0.005(4) 0.012(2) -0.002(4)
C14 0.037(5) 0.030(4) 0.024(4) 0.001(3) 0.009(4) -0.003(4)
C15 0.034(5) 0.016(4) 0.024(4) -0.002(3) 0.015(4) 0.000(3)
C16 0.033(4) 0.024(4) 0.025(4) -0.001(3) 0.017(3) 0.001(3)
C17 0.035(4) 0.019(4) 0.031(4) 0.004(3) 0.015(3) -0.003(3)
C18 0.022(4) 0.031(4) 0.025(4) -0.010(3) 0.003(3) -0.006(3)
C19 0.022(4) 0.035(4) 0.037(4) -0.001(4) 0.005(3) 0.000(3)
C20 0.021(4) 0.034(5) 0.028(4) -0.004(3) 0.005(3) -0.005(3)
C21 0.029(4) 0.020(4) 0.021(4) -0.005(3) 0.004(3) 0.005(3)
C22 0.028(4) 0.026(4) 0.026(4) 0.005(3) 0.006(3) 0.004(3)
C23 0.027(4) 0.028(4) 0.030(4) 0.008(3) 0.010(3) 0.003(3)
C24 0.025(4) 0.027(4) 0.049(5) 0.001(4) 0.013(4) -0.007(3)
C25 0.020(4) 0.034(4) 0.039(5) -0.001(4) 0.000(3) -0.003(3)
C26 0.029(4) 0.035(4) 0.024(4) 0.004(3) 0.011(3) 0.000(3)
C27 0.025(4) 0.021(4) 0.061(6) 0.006(4) 0.022(4) 0.002(3)
C28 0.041(5) 0.033(4) 0.057(6) -0.015(5) 0.017(4) -0.021(4)
C29 0.030(4) 0.017(4) 0.022(4) -0.013(3) 0.011(3) -0.004(3)
C30 0.023(4) 0.030(4) 0.011(3) -0.006(3) 0.007(3) -0.009(3)
C31 0.027(4) 0.025(4) 0.027(4) -0.003(3) 0.008(3) -0.007(3)
C32 0.032(4) 0.019(4) 0.043(5) -0.006(3) 0.016(4) 0.000(3)
C33 0.031(4) 0.021(4) 0.034(4) -0.009(3) 0.014(3) -0.004(3)
C34 0.027(4) 0.029(4) 0.017(4) -0.004(3) 0.003(3) -0.004(3)
C35 0.037(4) 0.023(4) 0.029(4) -0.007(3) 0.011(4) 0.003(3)
C36 0.054(5) 0.023(4) 0.038(5) -0.002(3) 0.027(4) 0.009(4)
C37 0.049(5) 0.009(3) 0.025(4) 0.008(3) 0.015(4) -0.003(3)
C38 0.027(4) 0.021(4) 0.019(4) -0.008(3) 0.008(3) -0.003(3)
C39 0.037(5) 0.016(4) 0.022(4) -0.004(3) 0.006(3) -0.001(3)
C40 0.044(5) 0.029(4) 0.028(4) 0.006(3) 0.006(4) -0.004(4)
C41 0.033(5) 0.031(4) 0.033(5) 0.002(4) -0.001(4) -0.009(3)
C42 0.023(4) 0.020(4) 0.036(4) 0.004(3) 0.006(3) -0.003(3)
C43 0.049(5) 0.027(4) 0.038(5) 0.011(4) 0.013(4) -0.006(4)
C44 0.048(5) 0.033(5) 0.042(5) 0.005(4) 0.009(4) -0.006(4)
C45 0.022(4) 0.020(4) 0.031(4) 0.002(3) 0.003(3) -0.004(3)
C46 0.024(4) 0.030(4) 0.040(5) 0.002(3) 0.014(3) 0.001(3)
C47 0.023(4) 0.024(4) 0.047(5) -0.009(4) 0.011(4) 0.002(3)
C48 0.026(4) 0.030(4) 0.041(5) -0.010(4) 0.017(4) -0.002(3)
C49 0.019(4) 0.026(4) 0.034(4) -0.009(3) 0.010(3) -0.007(3)
C50 0.023(4) 0.025(4) 0.036(4) -0.009(3) 0.011(3) -0.004(3)
C51 0.030(5) 0.038(5) 0.056(6) -0.013(4) 0.008(4) 0.000(4)
C52 0.039(5) 0.036(5) 0.039(5) -0.009(4) 0.017(4) -0.007(4)
C53 0.040(4) 0.015(4) 0.040(4) -0.004(3) 0.023(4) -0.008(3)
C54 0.035(4) 0.033(5) 0.047(4) -0.003(4) 0.027(3) -0.010(4)
C55 0.040(4) 0.025(5) 0.049(5) 0.002(3) 0.024(4) 0.001(3)
C56 0.057(6) 0.051(5) 0.032(4) -0.005(4) 0.027(4) -0.003(4)
C57 0.032(5) 0.060(6) 0.073(6) 0.023(5) 0.023(5) 0.015(4)
C58 0.094(8) 0.077(8) 0.084(8) 0.022(6) 0.038(7) 0.008(7)
C59 0.062(6) 0.072(6) 0.065(6) -0.008(5) 0.024(5) 0.006(5)
C60 0.063(5) 0.050(6) 0.060(5) -0.016(5) 0.023(4) -0.007(5)
C61 0.065(6) 0.077(6) 0.068(6) -0.005(6) 0.009(5) 0.007(5)
C62 0.058(6) 0.104(9) 0.076(7) -0.003(7) 0.013(6) -0.012(6)

loop_
_atom_type_symbol
_atom_type_description
_atom_type_scat_dispersion_real
_atom_type_scat_dispersion_imag
_atom_type_scat_source
C C 0.0033 0.0016 'International Tables Vol C Tables 4.2.6.8 and 6.1.1.4'
H H 0.0000 0.0000 'International Tables Vol C Tables 4.2.6.8 and 6.1.1.4'
O O 0.0106 0.0060 'International Tables Vol C Tables 4.2.6.8 and 6.1.1.4'
P P 0.1023 0.0942 'International Tables Vol C Tables 4.2.6.8 and 6.1.1.4'
Rh Rh -1.1178 0.9187 'International Tables Vol C Tables 4.2.6.8 and 6.1.1.4'
F F 0.0171 0.0103 'International Tables Vol C Tables 4.2.6.8 and 6.1.1.4'

loop_
_geom_angle_atom_site_label_1
_geom_angle_atom_site_label_2
_geom_angle_atom_site_label_3
_geom_angle
C12 Rh1 C13 40.7(2)
C12 Rh1 O2 128.1(2)
C13 Rh1 O2 166.9(2)
C12 Rh1 O1 149.7(2)
C13 Rh1 O1 110.19(19)
O2 Rh1 O1 81.84(17)
C12 Rh1 P2 86.1(2)
C13 Rh1 P2 83.3(2)
O2 Rh1 P2 89.45(13)
O1 Rh1 P2 100.45(12)
C12 Rh1 P1 75.1(2)
C13 Rh1 P1 98.4(2)
O2 Rh1 P1 81.87(13)
O1 Rh1 P1 109.27(12)
P2 Rh1 P1 147.36(7)
C29 P1 C1 105.1(3)
C29 P1 C21 97.0(3)
C1 P1 C21 106.4(3)
C29 P1 Rh1 129.0(2)
C1 P1 Rh1 98.3(2)
C21 P1 Rh1 119.0(2)
C45 P2 C37 102.5(3)
C45 P2 C16 103.8(3)
C37 P2 C16 108.1(3)
C45 P2 Rh1 124.3(2)
C37 P2 Rh1 112.2(2)
C16 P2 Rh1 104.8(2)
C53 O1 Rh1 128.6(4)
C55 O2 Rh1 129.1(5)
C6 C1 C2 120.4(7)
C6 C1 P1 122.1(6)
C2 C1 P1 117.3(5)
C3 C2 C1 117.0(6)
C3 C2 C7 123.7(7)
C1 C2 C7 119.3(6)
C2 C3 C4 122.2(7)
C2 C3 H3 118.9
C4 C3 H3 118.9
C5 C4 C3 118.6(7)
C5 C4 H4 120.7
C3 C4 H4 120.7
C4 C5 C6 121.0(8)
C4 C5 H5 119.5
C6 C5 H5 119.5
C1 C6 C5 120.7(8)
C1 C6 H6 119.6
C5 C6 H6 119.6
C12 C7 C2 115.3(5)
C12 C7 C8 122.1(6)
C2 C7 C8 122.4(5)
C9 C8 C10 107.8(6)
C9 C8 C7 111.1(5)
C10 C8 C7 112.1(6)
C9 C8 C11 106.8(6)
C10 C8 C11 108.6(6)
C7 C8 C11 110.2(6)
C8 C9 H9A 109.5
C8 C9 H9B 109.5
H9A C9 H9B 109.5
C8 C9 H9C 109.5
H9A C9 H9C 109.5
H9B C9 H9C 109.5
C8 C10 H10A 109.5
C8 C10 H10B 109.5
H10A C10 H10B 109.5
C8 C10 H10C 109.5
H10A C10 H10C 109.5
H10B C10 H10C 109.5
C8 C11 H11A 109.5
C8 C11 H11B 109.5
H11A C11 H11B 109.5
C8 C11 H11C 109.5
H11A C11 H11C 109.5
H11B C11 H11C 109.5
C7 C12 C13 148.7(6)
C7 C12 Rh1 136.4(5)
C13 C12 Rh1 74.7(3)
C12 C13 C15 116.8(6)
C12 C13 C14 121.5(7)
C15 C13 C14 114.5(5)
C12 C13 Rh1 64.5(3)
C15 C13 Rh1 114.6(5)
C14 C13 Rh1 115.4(5)
C13 C14 H14A 109.5
C13 C14 H14B 109.5
H14A C14 H14B 109.5
C13 C14 H14C 109.5
H14A C14 H14C 109.5
H14B C14 H14C 109.5
C16 C15 C20 116.2(6)
C16 C15 C13 121.2(6)
C20 C15 C13 122.6(6)
C17 C16 C15 123.1(7)
C17 C16 P2 124.0(5)
C15 C16 P2 112.4(5)
C18 C17 C16 118.8(7)
C18 C17 H17 120.6
C16 C17 H17 120.6
C17 C18 C19 119.0(7)
C17 C18 H18 120.5
C19 C18 H18 120.5
C20 C19 C18 121.9(7)
C20 C19 H19 119.1
C18 C19 H19 119.1
C19 C20 C15 121.0(7)
C19 C20 H20 119.5
C15 C20 H20 119.5
C22 C21 C26 118.6(7)
C22 C21 P1 118.7(5)
C26 C21 P1 122.3(5)
C21 C22 C23 120.9(7)
C21 C22 H22 119.5
C23 C22 H22 119.5
C22 C23 C24 120.8(7)
C22 C23 C27 119.8(7)
C24 C23 C27 119.4(6)
C25 C24 C23 117.8(6)
C25 C24 H24 121.1
C23 C24 H24 121.1
C26 C25 C24 121.3(7)
C26 C25 C28 118.6(7)
C24 C25 C28 120.0(7)
C25 C26 C21 120.5(7)
C25 C26 H26 119.8
C21 C26 H26 119.8
F2 C27 F3 105.1(5)
F2 C27 F1 105.2(6)
F3 C27 F1 105.9(6)
F2 C27 C23 113.1(6)
F3 C27 C23 114.5(7)
F1 C27 C23 112.3(6)
F4 C28 F6 108.5(8)
F4 C28 F5 105.1(7)
F6 C28 F5 104.7(7)
F4 C28 C25 113.2(7)
F6 C28 C25 112.2(7)
F5 C28 C25 112.4(7)
C34 C29 C30 119.1(6)
C34 C29 P1 122.2(6)
C30 C29 P1 118.5(5)
C31 C30 C29 120.4(6)
C31 C30 H30 119.8
C29 C30 H30 119.8
C32 C31 C30 120.3(6)
C32 C31 C35 120.4(6)
C30 C31 C35 119.3(6)
C33 C32 C31 120.3(7)
C33 C32 H32 119.9
C31 C32 H32 119.9
C32 C33 C34 120.3(6)
C32 C33 C36 119.6(6)
C34 C33 C36 120.0(6)
C29 C34 C33 119.5(7)
C29 C34 H34 120.3
C33 C34 H34 120.3
F8 C35 F7 105.7(6)
F8 C35 F9 105.8(6)
F7 C35 F9 106.6(6)
F8 C35 C31 112.9(6)
F7 C35 C31 112.0(6)
F9 C35 C31 113.3(6)
F10 C36 F12 106.2(7)
F10 C36 F11 106.5(6)
F12 C36 F11 106.4(6)
F10 C36 C33 112.6(6)
F12 C36 C33 113.6(6)
F11 C36 C33 111.1(6)
C42 C37 C38 119.8(6)
C42 C37 P2 119.1(5)
C38 C37 P2 121.1(6)
C39 C38 C37 119.1(7)
C39 C38 H38 120.5
C37 C38 H38 120.5
C40 C39 C38 121.1(7)
C40 C39 C43 118.0(6)
C38 C39 C43 120.9(7)
C39 C40 C41 119.7(7)
C39 C40 H40 120.1
C41 C40 H40 120.1
C42 C41 C40 119.7(7)
C42 C41 C44 120.6(6)
C40 C41 C44 119.7(6)
C37 C42 C41 120.6(6)
C37 C42 H42 119.7
C41 C42 H42 119.7
F14 C43 F15 106.8(7)
F14 C43 F13 106.5(6)
F15 C43 F13 105.9(6)
F14 C43 C39 112.7(6)
F15 C43 C39 113.4(6)
F13 C43 C39 111.1(6)
F17A C44 F18A 106.4(7)
F16 C44 F18 106.2(7)
F17A C44 F16A 104.8(7)
F18A C44 F16A 104.4(7)
F16 C44 F17 104.7(6)
F18 C44 F17 104.3(6)
F16 C44 C41 114.3(6)
F17A C44 C41 114.6(6)
F18A C44 C41 113.8(6)
F18 C44 C41 113.8(6)
F16A C44 C41 111.8(6)
F17 C44 C41 112.5(6)
C46 C45 C50 117.4(7)
C46 C45 P2 124.4(6)
C50 C45 P2 118.2(5)
C45 C46 C47 121.9(7)
C45 C46 H46 119.1
C47 C46 H46 119.1
C48 C47 C46 119.2(7)
C48 C47 C51 121.8(7)
C46 C47 C51 119.0(7)
C47 C48 C49 119.8(7)
C47 C48 H48 120.1
C49 C48 H48 120.1
C50 C49 C48 120.3(7)
C50 C49 C52 121.6(7)
C48 C49 C52 118.0(6)
C49 C50 C45 121.4(7)
C49 C50 H50 119.3
C45 C50 H50 119.3
F21 C51 F19 106.0(7)
F21 C51 F20 106.1(7)
F19 C51 F20 105.4(7)
F21 C51 C47 113.7(6)
F19 C51 C47 112.0(7)
F20 C51 C47 113.1(7)
F22 C52 F24 106.4(7)
F22 C52 F23 105.2(6)
F24 C52 F23 105.1(7)
F22 C52 C49 113.7(7)
F24 C52 C49 113.5(6)
F23 C52 C49 112.3(6)
O1 C53 C54 125.9(6)
O1 C53 C56 115.7(7)
C54 C53 C56 118.3(6)
C55 C54 C53 125.4(6)
C55 C54 H54 117.3
C53 C54 H54 117.3
O2 C55 C54 127.0(7)
O2 C55 C57 115.5(7)
C54 C55 C57 117.5(7)
C53 C56 H56A 109.5
C53 C56 H56B 109.5
H56A C56 H56B 109.5
C53 C56 H56C 109.5
H56A C56 H56C 109.5
H56B C56 H56C 109.5
C55 C57 H57A 109.5
C55 C57 H57B 109.5
H57A C57 H57B 109.5
C55 C57 H57C 109.5
H57A C57 H57C 109.5
H57B C57 H57C 109.5
C59 C58 H58A 109.5
C59 C58 H58B 109.5
H58A C58 H58B 109.5
C59 C58 H58C 109.5
H58A C58 H58C 109.5
H58B C58 H58C 109.5
C60 C59 C58 113.6(8)
C60 C59 H59A 108.8
C58 C59 H59A 108.8
C60 C59 H59B 108.8
C58 C59 H59B 108.8
H59A C59 H59B 107.7
C59 C60 C61 115.3(8)
C59 C60 H60A 108.5
C61 C60 H60A 108.5
C59 C60 H60B 108.5
C61 C60 H60B 108.5
H60A C60 H60B 107.5
C62 C61 C60 115.6(9)
C62 C61 H61A 108.4
C60 C61 H61A 108.4
C62 C61 H61B 108.4
C60 C61 H61B 108.4
H61A C61 H61B 107.4
C61 C62 H62A 109.5
C61 C62 H62B 109.5
H62A C62 H62B 109.5
C61 C62 H62C 109.5
H62A C62 H62C 109.5
H62B C62 H62C 109.5
C2E C1E H1E1 109.5
C2E C1E H1E2 109.5
H1E1 C1E H1E2 109.5
C2E C1E H1E3 109.5
H1E1 C1E H1E3 109.5
H1E2 C1E H1E3 109.5
C3E C2E C1E 113.2(15)
C3E C2E H2E1 108.9
C1E C2E H2E1 108.9
C3E C2E H2E2 108.9
C1E C2E H2E2 108.9
H2E1 C2E H2E2 107.7
C2E C3E C4E 115.1(15)
C2E C3E H3E1 108.5
C4E C3E H3E1 108.5
C2E C3E H3E2 108.5
C4E C3E H3E2 108.5
H3E1 C3E H3E2 107.5
C5E C4E C3E 114.0(14)
C5E C4E H4E1 108.7
C3E C4E H4E1 108.7
C5E C4E H4E2 108.7
C3E C4E H4E2 108.7
H4E1 C4E H4E2 107.6
C4E C5E H5E1 109.5
C4E C5E H5E2 109.5
H5E1 C5E H5E2 109.5
C4E C5E H5E3 109.5
H5E1 C5E H5E3 109.5
H5E2 C5E H5E3 109.5

loop_
_geom_bond_atom_site_label_1
_geom_bond_atom_site_label_2
_geom_bond_distance
Rh1 C12 1.997(6)
Rh1 C13 2.134(6)
Rh1 O2 2.207(5)
Rh1 O1 2.251(5)
Rh1 P2 2.2659(18)
Rh1 P1 2.3476(19)
P1 C29 1.825(7)
P1 C1 1.853(7)
P1 C21 1.855(7)
P2 C45 1.834(7)
P2 C37 1.834(7)
P2 C16 1.835(7)
F1 C27 1.362(9)
F2 C27 1.342(8)
F3 C27 1.361(8)
F4 C28 1.317(9)
F5 C28 1.334(10)
F6 C28 1.318(10)
F7 C35 1.332(8)
F8 C35 1.323(8)
F9 C35 1.340(8)
F10 C36 1.332(8)
F11 C36 1.356(9)
F12 C36 1.343(9)
F13 C43 1.355(9)
F14 C43 1.332(9)
F15 C43 1.345(9)
F16 C44 1.336(7)
F17 C44 1.362(7)
F18 C44 1.344(7)
F16A C44 1.360(8)
F17A C44 1.338(7)
F18A C44 1.341(7)
F19 C51 1.338(9)
F20 C51 1.339(9)
F21 C51 1.334(10)
F22 C52 1.318(9)
F23 C52 1.344(8)
F24 C52 1.327(9)
O1 C53 1.262(8)
O2 C55 1.280(8)
C1 C6 1.380(10)
C1 C2 1.423(10)
C2 C3 1.399(10)
C2 C7 1.492(9)
C3 C4 1.410(11)
C3 H3 0.9500
C4 C5 1.366(10)
C4 H4 0.9500
C5 C6 1.391(11)
C5 H5 0.9500
C6 H6 0.9500
C7 C12 1.356(8)
C7 C8 1.560(8)
C8 C9 1.526(10)
C8 C10 1.548(10)
C8 C11 1.565(9)
C9 H9A 0.9800
C9 H9B 0.9800
C9 H9C 0.9800
C10 H10A 0.9800
C10 H10B 0.9800
C10 H10C 0.9800
C11 H11A 0.9800
C11 H11B 0.9800
C11 H11C 0.9800
C12 C13 1.443(8)
C13 C15 1.510(10)
C13 C14 1.527(11)
C14 H14A 0.9800
C14 H14B 0.9800
C14 H14C 0.9800
C15 C16 1.405(10)
C15 C20 1.416(10)
C16 C17 1.404(10)
C17 C18 1.383(10)
C17 H17 0.9500
C18 C19 1.405(10)
C18 H18 0.9500
C19 C20 1.367(10)
C19 H19 0.9500
C20 H20 0.9500
C21 C22 1.379(9)
C21 C26 1.408(10)
C22 C23 1.385(10)
C22 H22 0.9500
C23 C24 1.409(10)
C23 C27 1.485(10)
C24 C25 1.392(10)
C24 H24 0.9500
C25 C26 1.378(10)
C25 C28 1.516(11)
C26 H26 0.9500
C29 C34 1.407(9)
C29 C30 1.418(10)
C30 C31 1.402(9)
C30 H30 0.9500
C31 C32 1.398(10)
C31 C35 1.501(10)
C32 C33 1.382(10)
C32 H32 0.9500
C33 C34 1.434(10)
C33 C36 1.491(10)
C34 H34 0.9500
C37 C42 1.387(10)
C37 C38 1.411(9)
C38 C39 1.400(10)
C38 H38 0.9500
C39 C40 1.376(10)
C39 C43 1.505(10)
C40 C41 1.409(10)
C40 H40 0.9500
C41 C42 1.394(10)
C41 C44 1.482(11)
C42 H42 0.9500
C45 C46 1.392(10)
C45 C50 1.416(10)
C46 C47 1.412(10)
C46 H46 0.9500
C47 C48 1.389(10)
C47 C51 1.484(11)
C48 C49 1.405(10)
C48 H48 0.9500
C49 C50 1.376(9)
C49 C52 1.496(11)
C50 H50 0.9500
C53 C54 1.439(10)
C53 C56 1.526(10)
C54 C55 1.390(10)
C54 H54 0.9500
C55 C57 1.522(11)
C56 H56A 0.9800
C56 H56B 0.9800
C56 H56C 0.9800
C57 H57A 0.9800
C57 H57B 0.9800
C57 H57C 0.9800
C58 C59 1.554(13)
C58 H58A 0.9800
C58 H58B 0.9800
C58 H58C 0.9800
C59 C60 1.426(13)
C59 H59A 0.9900
C59 H59B 0.9900
C60 C61 1.568(13)
C60 H60A 0.9900
C60 H60B 0.9900
C61 C62 1.452(13)
C61 H61A 0.9900
C61 H61B 0.9900
C62 H62A 0.9800
C62 H62B 0.9800
C62 H62C 0.9800
C1E C2E 1.558(15)
C1E H1E1 0.9800
C1E H1E2 0.9800
C1E H1E3 0.9800
C2E C3E 1.395(15)
C2E H2E1 0.9900
C2E H2E2 0.9900
C3E C4E 1.567(15)
C3E H3E1 0.9900
C3E H3E2 0.9900
C4E C5E 1.441(15)
C4E H4E1 0.9900
C4E H4E2 0.9900
C5E H5E1 0.9800
C5E H5E2 0.9800
C5E H5E3 0.9800

loop_
_geom_torsion_atom_site_label_1
_geom_torsion_atom_site_label_2
_geom_torsion_atom_site_label_3
_geom_torsion_atom_site_label_4
_geom_torsion
C12 Rh1 P1 C29 -52.6(4)
C13 Rh1 P1 C29 -18.9(4)
O2 Rh1 P1 C29 174.4(3)
O1 Rh1 P1 C29 96.0(3)
P2 Rh1 P1 C29 -109.6(3)
C12 Rh1 P1 C1 64.5(3)
C13 Rh1 P1 C1 98.3(3)
O2 Rh1 P1 C1 -68.5(3)
O1 Rh1 P1 C1 -146.8(3)
P2 Rh1 P1 C1 7.6(3)
C12 Rh1 P1 C21 178.5(3)
C13 Rh1 P1 C21 -147.8(3)
O2 Rh1 P1 C21 45.5(3)
O1 Rh1 P1 C21 -32.9(3)
P2 Rh1 P1 C21 121.5(3)
C12 Rh1 P2 C45 170.7(3)
C13 Rh1 P2 C45 129.8(3)
O2 Rh1 P2 C45 -61.1(3)
O1 Rh1 P2 C45 20.5(3)
P1 Rh1 P2 C45 -135.0(3)
C12 Rh1 P2 C37 -65.1(3)
C13 Rh1 P2 C37 -105.9(3)
O2 Rh1 P2 C37 63.1(3)
O1 Rh1 P2 C37 144.7(3)
P1 Rh1 P2 C37 -10.8(3)
C12 Rh1 P2 C16 51.9(3)
C13 Rh1 P2 C16 11.1(3)
O2 Rh1 P2 C16 -179.9(3)
O1 Rh1 P2 C16 -98.3(3)
P1 Rh1 P2 C16 106.2(2)
C12 Rh1 O1 C53 -174.2(6)
C13 Rh1 O1 C53 -160.6(5)
O2 Rh1 O1 C53 14.0(5)
P2 Rh1 O1 C53 -73.9(5)
P1 Rh1 O1 C53 92.4(5)
C12 Rh1 O2 C55 171.5(5)
C13 Rh1 O2 C55 143.3(10)
O1 Rh1 O2 C55 -13.8(5)
P2 Rh1 O2 C55 86.9(5)
P1 Rh1 O2 C55 -124.7(5)
C29 P1 C1 C6 -107.8(7)
C21 P1 C1 C6 -5.7(7)
Rh1 P1 C1 C6 117.9(6)
C29 P1 C1 C2 77.7(6)
C21 P1 C1 C2 179.9(5)
Rh1 P1 C1 C2 -56.5(6)
C6 C1 C2 C3 -0.2(11)
P1 C1 C2 C3 174.3(5)
C6 C1 C2 C7 -179.0(7)
P1 C1 C2 C7 -4.4(9)
C1 C2 C3 C4 -0.1(11)
C7 C2 C3 C4 178.6(7)
C2 C3 C4 C5 0.3(12)
C3 C4 C5 C6 -0.1(12)
C2 C1 C6 C5 0.4(12)
P1 C1 C6 C5 -173.9(6)
C4 C5 C6 C1 -0.3(12)
C3 C2 C7 C12 -136.1(8)
C1 C2 C7 C12 42.6(10)
C3 C2 C7 C8 40.2(11)
C1 C2 C7 C8 -141.1(7)
C12 C7 C8 C9 -32.3(10)
C2 C7 C8 C9 151.6(7)
C12 C7 C8 C10 -153.0(7)
C2 C7 C8 C10 30.9(10)
C12 C7 C8 C11 85.9(9)
C2 C7 C8 C11 -90.2(9)
C2 C7 C12 C13 -171.6(12)
C8 C7 C12 C13 12.0(18)
C2 C7 C12 Rh1 0.9(13)
C8 C7 C12 Rh1 -175.4(6)
C13 Rh1 C12 C7 -176.0(11)
O2 Rh1 C12 C7 13.5(10)
O1 Rh1 C12 C7 -156.2(7)
P2 Rh1 C12 C7 99.7(9)
P1 Rh1 C12 C7 -53.4(8)
O2 Rh1 C12 C13 -170.5(4)
O1 Rh1 C12 C13 19.8(7)
P2 Rh1 C12 C13 -84.3(4)
P1 Rh1 C12 C13 122.7(4)
C7 C12 C13 C15 -79.2(15)
Rh1 C12 C13 C15 106.1(5)
C7 C12 C13 C14 69.3(16)
Rh1 C12 C13 C14 -105.4(6)
C7 C12 C13 Rh1 174.7(15)
O2 Rh1 C13 C12 34.8(13)
O1 Rh1 C13 C12 -169.5(4)
P2 Rh1 C13 C12 91.8(4)
P1 Rh1 C13 C12 -55.3(4)
C12 Rh1 C13 C15 -109.3(7)
O2 Rh1 C13 C15 -74.5(11)
O1 Rh1 C13 C15 81.2(5)
P2 Rh1 C13 C15 -17.5(4)
P1 Rh1 C13 C15 -164.6(4)
C12 Rh1 C13 C14 114.5(7)
O2 Rh1 C13 C14 149.2(9)
O1 Rh1 C13 C14 -55.1(5)
P2 Rh1 C13 C14 -153.8(5)
P1 Rh1 C13 C14 59.1(5)
C12 C13 C15 C16 -51.6(8)
C14 C13 C15 C16 157.7(7)
Rh1 C13 C15 C16 21.1(8)
C12 C13 C15 C20 125.8(7)
C14 C13 C15 C20 -24.9(8)
Rh1 C13 C15 C20 -161.6(5)
C20 C15 C16 C17 0.1(10)
C13 C15 C16 C17 177.7(6)
C20 C15 C16 P2 172.3(5)
C13 C15 C16 P2 -10.2(8)
C45 P2 C16 C17 36.2(7)
C37 P2 C16 C17 -72.2(6)
Rh1 P2 C16 C17 168.0(5)
C45 P2 C16 C15 -135.9(5)
C37 P2 C16 C15 115.7(5)
Rh1 P2 C16 C15 -4.1(5)
C15 C16 C17 C18 -0.5(10)
P2 C16 C17 C18 -171.7(5)
C16 C17 C18 C19 1.6(10)
C17 C18 C19 C20 -2.4(11)
C18 C19 C20 C15 2.1(11)
C16 C15 C20 C19 -0.9(10)
C13 C15 C20 C19 -178.4(6)
C29 P1 C21 C22 -127.0(6)
C1 P1 C21 C22 125.0(6)
Rh1 P1 C21 C22 15.4(6)
C29 P1 C21 C26 46.7(6)
C1 P1 C21 C26 -61.3(7)
Rh1 P1 C21 C26 -170.8(5)
C26 C21 C22 C23 1.2(10)
P1 C21 C22 C23 175.2(5)
C21 C22 C23 C24 -0.2(11)
C21 C22 C23 C27 179.8(6)
C22 C23 C24 C25 -0.7(11)
C27 C23 C24 C25 179.2(7)
C23 C24 C25 C26 0.8(11)
C23 C24 C25 C28 -176.8(7)
C24 C25 C26 C21 0.2(11)
C28 C25 C26 C21 177.8(7)
C22 C21 C26 C25 -1.2(10)
P1 C21 C26 C25 -174.9(6)
C22 C23 C27 F2 -72.9(9)
C24 C23 C27 F2 107.2(8)
C22 C23 C27 F3 166.8(6)
C24 C23 C27 F3 -13.1(10)
C22 C23 C27 F1 45.9(9)
C24 C23 C27 F1 -134.0(7)
C26 C25 C28 F4 173.7(8)
C24 C25 C28 F4 -8.7(12)
C26 C25 C28 F6 -63.0(10)
C24 C25 C28 F6 114.6(8)
C26 C25 C28 F5 54.7(10)
C24 C25 C28 F5 -127.6(8)
C1 P1 C29 C34 -7.7(7)
C21 P1 C29 C34 -116.7(6)
Rh1 P1 C29 C34 106.6(6)
C1 P1 C29 C30 167.7(5)
C21 P1 C29 C30 58.6(6)
Rh1 P1 C29 C30 -78.1(6)
C34 C29 C30 C31 -1.2(10)
P1 C29 C30 C31 -176.7(5)
C29 C30 C31 C32 -1.2(10)
C29 C30 C31 C35 177.9(6)
C30 C31 C32 C33 1.1(11)
C35 C31 C32 C33 -178.1(6)
C31 C32 C33 C34 1.4(11)
C31 C32 C33 C36 -179.0(7)
C30 C29 C34 C33 3.6(10)
P1 C29 C34 C33 178.9(5)
C32 C33 C34 C29 -3.8(10)
C36 C33 C34 C29 176.6(7)
C32 C31 C35 F8 -125.2(7)
C30 C31 C35 F8 55.6(9)
C32 C31 C35 F7 115.6(7)
C30 C31 C35 F7 -63.6(8)
C32 C31 C35 F9 -5.0(10)
C30 C31 C35 F9 175.9(6)
C32 C33 C36 F10 -33.5(11)
C34 C33 C36 F10 146.1(7)
C32 C33 C36 F12 -154.3(7)
C34 C33 C36 F12 25.3(10)
C32 C33 C36 F11 85.9(8)
C34 C33 C36 F11 -94.5(8)
C45 P2 C37 C42 75.5(6)
C16 P2 C37 C42 -175.2(5)
Rh1 P2 C37 C42 -60.1(6)
C45 P2 C37 C38 -105.7(6)
C16 P2 C37 C38 3.6(6)
Rh1 P2 C37 C38 118.7(5)
C42 C37 C38 C39 0.3(10)
P2 C37 C38 C39 -178.5(5)
C37 C38 C39 C40 -1.1(10)
C37 C38 C39 C43 178.5(6)
C38 C39 C40 C41 1.0(11)
C43 C39 C40 C41 -178.7(7)
C39 C40 C41 C42 0.0(11)
C39 C40 C41 C44 -176.7(6)
C38 C37 C42 C41 0.6(10)
P2 C37 C42 C41 179.5(5)
C40 C41 C42 C37 -0.8(11)
C44 C41 C42 C37 175.9(6)
C40 C39 C43 F14 59.2(9)
C38 C39 C43 F14 -120.4(7)
C40 C39 C43 F15 -179.4(7)
C38 C39 C43 F15 1.0(10)
C40 C39 C43 F13 -60.2(9)
C38 C39 C43 F13 120.2(7)
C42 C41 C44 F16 -104.6(9)
C40 C41 C44 F16 72.1(9)
C42 C41 C44 F17A 166.6(9)
C40 C41 C44 F17A -16.8(10)
C42 C41 C44 F18A 43.7(10)
C40 C41 C44 F18A -139.6(9)
C42 C41 C44 F18 17.8(9)
C40 C41 C44 F18 -165.6(8)
C42 C41 C44 F16A -74.3(10)
C40 C41 C44 F16A 102.4(10)
C42 C41 C44 F17 136.1(8)
C40 C41 C44 F17 -47.2(9)
C37 P2 C45 C46 8.9(7)
C16 P2 C45 C46 -103.5(6)
Rh1 P2 C45 C46 137.3(5)
C37 P2 C45 C50 -172.7(5)
C16 P2 C45 C50 74.8(6)
Rh1 P2 C45 C50 -44.4(6)
C50 C45 C46 C47 -0.5(10)
P2 C45 C46 C47 177.9(5)
C45 C46 C47 C48 -1.0(11)
C45 C46 C47 C51 178.8(7)
C46 C47 C48 C49 1.2(10)
C51 C47 C48 C49 -178.6(7)
C47 C48 C49 C50 0.1(10)
C47 C48 C49 C52 177.7(7)
C48 C49 C50 C45 -1.7(10)
C52 C49 C50 C45 -179.2(6)
C46 C45 C50 C49 1.8(10)
P2 C45 C50 C49 -176.6(5)
C48 C47 C51 F21 -135.7(8)
C46 C47 C51 F21 44.6(10)
C48 C47 C51 F19 104.2(9)
C46 C47 C51 F19 -75.6(9)
C48 C47 C51 F20 -14.6(11)
C46 C47 C51 F20 165.6(7)
C50 C49 C52 F22 -139.4(8)
C48 C49 C52 F22 43.0(10)
C50 C49 C52 F24 -17.7(10)
C48 C49 C52 F24 164.7(7)
C50 C49 C52 F23 101.3(8)
C48 C49 C52 F23 -76.3(8)
Rh1 O1 C53 C54 -8.7(10)
Rh1 O1 C53 C56 174.6(5)
O1 C53 C54 C55 -4.4(12)
C56 C53 C54 C55 172.2(7)
Rh1 O2 C55 C54 8.2(10)
Rh1 O2 C55 C57 -171.4(5)
C53 C54 C55 O2 4.8(13)
C53 C54 C55 C57 -175.5(7)
C58 C59 C60 C61 177.6(9)
C59 C60 C61 C62 171.1(10)
C1E C2E C3E C4E 176.0(18)
C2E C3E C4E C5E 116(3)
